data_7054663
loop_
_publ_author_name
'Karmakar, Anirban'
'Guedes da Silva, M. F\'atima C.'
'Hazra, Susanta'
'Pombeiro, Armando J. L.'

_publ_section_title
;
 Zinc amidoisophthalate complexes and their catalytic application in the
 diastereoselective Henry reaction
;
_journal_issue 4
_journal_name_full 'New J. Chem.'
_journal_page_first 3004
_journal_paper_doi 10.1039/C4NJ02371D
_journal_volume 39
_journal_year 2015
_chemical_formula_moiety 'C15 H13 N O7 Zn, 2(H2 O)'
_chemical_formula_sum 'C15 H17 N O9 Zn'
_chemical_formula_weight 420.66
_chemical_name_systematic
;
 ?
;
_space_group_crystal_system triclinic
_space_group_IT_number 2
_space_group_name_Hall '-P 1'
_space_group_name_H-M_alt 'P -1'
_symmetry_space_group_name_Hall '-P 1'
_symmetry_space_group_name_H-M 'P -1'
_atom_sites_solution_hydrogens mixed
_audit_creation_method SHELXL-2014
_audit_update_record
;
2014-12-17 deposited with the CCDC.
2015-02-05 downloaded from the CCDC.
;
_cell_angle_alpha 89.721(7)
_cell_angle_beta 77.398(7)
_cell_angle_gamma 71.835(6)
_cell_formula_units_Z 2
_cell_length_a 8.9796(17)
_cell_length_b 10.1531(16)
_cell_length_c 10.6054(18)
_cell_measurement_reflns_used 4558
_cell_measurement_temperature 296(2)
_cell_measurement_theta_max 26.18
_cell_measurement_theta_min 2.45
_cell_volume 894.5(3)
_computing_publication_material 'WinGX publication routines (Farrugia, 1999)'
_computing_structure_refinement 'SHELXL-2014 (Sheldrick, 2014)'
_computing_structure_solution 'SIR97 (Giacovazzo et al, 1997)'
_diffrn_ambient_temperature 296(2)
_diffrn_measured_fraction_theta_full 0.999
_diffrn_measured_fraction_theta_max 0.998
_diffrn_measurement_device_type 'Bruker APEX-II PHOTON 100 detector'
_diffrn_measurement_method '\f and \w scans'
_diffrn_radiation_source 'fine-focus sealed tube'
_diffrn_radiation_type MoK\a
_diffrn_radiation_wavelength 0.71073
_diffrn_reflns_av_R_equivalents 0.0575
_diffrn_reflns_av_unetI/netI 0.0408
_diffrn_reflns_Laue_measured_fraction_full 0.999
_diffrn_reflns_Laue_measured_fraction_max 0.998
_diffrn_reflns_limit_h_max 11
_diffrn_reflns_limit_h_min -11
_diffrn_reflns_limit_k_max 12
_diffrn_reflns_limit_k_min -12
_diffrn_reflns_limit_l_max 13
_diffrn_reflns_limit_l_min -13
_diffrn_reflns_number 17485
_diffrn_reflns_point_group_measured_fraction_full 0.999
_diffrn_reflns_point_group_measured_fraction_max 0.998
_diffrn_reflns_theta_full 25.242
_diffrn_reflns_theta_max 26.390
_diffrn_reflns_theta_min 2.452
_exptl_absorpt_coefficient_mu 1.421
_exptl_absorpt_correction_T_max 0.73
_exptl_absorpt_correction_T_min 0.71
_exptl_absorpt_correction_type multi-scan
_exptl_absorpt_process_details SADABS
_exptl_crystal_colour Colourless
_exptl_crystal_density_diffrn 1.562
_exptl_crystal_description Block
_exptl_crystal_F_000 432
_exptl_crystal_size_max 0.230
_exptl_crystal_size_mid 0.200
_exptl_crystal_size_min 0.180
_refine_diff_density_max 0.468
_refine_diff_density_min -0.489
_refine_diff_density_rms 0.094
_refine_ls_extinction_method none
_refine_ls_goodness_of_fit_ref 1.056
_refine_ls_hydrogen_treatment mixed
_refine_ls_matrix_type full
_refine_ls_number_parameters 263
_refine_ls_number_reflns 3668
_refine_ls_number_restraints 8
_refine_ls_restrained_S_all 1.059
_refine_ls_R_factor_all 0.0619
_refine_ls_R_factor_gt 0.0405
_refine_ls_shift/su_max 0.001
_refine_ls_shift/su_mean 0.000
_refine_ls_structure_factor_coef Fsqd
_refine_ls_weighting_details 'w=1/[\s^2^(Fo^2^)+(0.0547P)^2^+0.3126P] where P=(Fo^2^+2Fc^2^)/3'
_refine_ls_weighting_scheme calc
_refine_ls_wR_factor_gt 0.0940
_refine_ls_wR_factor_ref 0.1030
_reflns_Friedel_coverage 0.000
_reflns_number_gt 2853
_reflns_number_total 3668
_reflns_threshold_expression 'I > 2\s(I)'
_cod_data_source_file c4nj02371d2.cif
_cod_data_source_block compound4
_cod_depositor_comments 'Adding full bibliography for 7054660--7054663.cif.'
_cod_database_code 7054663
_shelx_space_group_comment
;
The symmetry employed for this shelxl refinement is uniquely defined
by the following loop, which should always be used as a source of
symmetry information in preference to the above space-group names.
They are only intended as comments.
;
_shelx_estimated_absorpt_t_min 0.736
_shelx_estimated_absorpt_t_max 0.784
_shelxl_version_number 2014-3

loop_
_space_group_symop_operation_xyz
'x, y, z'
'-x, -y, -z'

loop_
_atom_site_label
_atom_site_type_symbol
_atom_site_fract_x
_atom_site_fract_y
_atom_site_fract_z
_atom_site_U_iso_or_equiv
_atom_site_adp_type
_atom_site_occupancy
_atom_site_site_symmetry_order
_atom_site_calc_flag
_atom_site_refinement_flags_posn
_atom_site_refinement_flags_adp
Zn1 Zn 0.71439(4) 0.45126(3) 0.57280(3) 0.02978(13) Uani 1 1 d . .
O1 O 0.5621(2) 0.64172(19) 0.6290(2) 0.0327(5) Uani 1 1 d . .
O2 O 0.7768(3) 0.6929(2) 0.5261(2) 0.0431(6) Uani 1 1 d . .
O4 O 0.5685(2) 1.34274(19) 0.6529(2) 0.0342(5) Uani 1 1 d . .
O3 O 0.7936(3) 1.1717(2) 0.5777(2) 0.0427(6) Uani 1 1 d . .
O5 O 0.1405(3) 1.2609(3) 0.9569(3) 0.0597(7) Uani 1 1 d . .
O6 O 0.9029(4) 0.4106(3) 0.6562(3) 0.0621(7) Uani 1 1 d D .
O7 O 0.7365(3) 0.4309(3) 0.3800(3) 0.0566(7) Uani 1 1 d D .
N1 N 0.1466(3) 1.1008(3) 0.8084(3) 0.0317(6) Uani 1 1 d . .
C1 C 0.6382(3) 0.7278(3) 0.5928(3) 0.0278(6) Uani 1 1 d . .
C2 C 0.5505(3) 0.8783(3) 0.6384(3) 0.0250(6) Uani 1 1 d . .
C3 C 0.3906(3) 0.9216(3) 0.7054(3) 0.0279(6) Uani 1 1 d . .
H3 H 0.3353 0.8575 0.7223 0.034 Uiso 1 1 calc R U
C4 C 0.3127(3) 1.0606(3) 0.7475(3) 0.0262(6) Uani 1 1 d . .
C5 C 0.3958(4) 1.1557(3) 0.7253(3) 0.0288(6) Uani 1 1 d . .
H5 H 0.3446 1.2484 0.7549 0.035 Uiso 1 1 calc R U
C6 C 0.5559(3) 1.1124(3) 0.6587(3) 0.0257(6) Uani 1 1 d . .
C7 C 0.6323(3) 0.9735(3) 0.6151(3) 0.0269(6) Uani 1 1 d . .
H7 H 0.7393 0.9448 0.5699 0.032 Uiso 1 1 calc R U
C10 C 0.0705(4) 1.1961(3) 0.9077(3) 0.0371(7) Uani 1 1 d . .
C11 C -0.1060(4) 1.2219(4) 0.9548(3) 0.0403(8) Uani 1 1 d . .
C12 C -0.1827(4) 1.1271(4) 0.9330(3) 0.0500(9) Uani 1 1 d . .
H12 H -0.1225 1.0415 0.8892 0.060 Uiso 1 1 calc R U
C13 C -0.3478(5) 1.1589(6) 0.9760(4) 0.0652(12) Uani 1 1 d . .
H13 H -0.3984 1.0953 0.9608 0.078 Uiso 1 1 calc R U
C14 C -0.4372(5) 1.2866(6) 1.0421(4) 0.0746(15) Uani 1 1 d . .
H14 H -0.5482 1.3089 1.0703 0.090 Uiso 1 1 calc R U
C15 C -0.3628(5) 1.3796(5) 1.0659(4) 0.0690(13) Uani 1 1 d . .
H15 H -0.4233 1.4640 1.1118 0.083 Uiso 1 1 calc R U
C16 C -0.1994(5) 1.3494(4) 1.0225(3) 0.0533(10) Uani 1 1 d . .
H16 H -0.1503 1.4139 1.0382 0.064 Uiso 1 1 calc R U
C9 C 0.6461(4) 1.2141(3) 0.6285(3) 0.0287(6) Uani 1 1 d . .
O8 O 0.9902(3) 0.0619(3) 0.3362(3) 0.0536(7) Uani 1 1 d D .
O9 O 0.0838(4) 0.3241(4) 0.2219(3) 0.0693(8) Uani 1 1 d D .
H6A H 0.908(7) 0.483(4) 0.702(5) 0.104 Uiso 1 1 d D U
H6B H 0.993(4) 0.366(5) 0.597(4) 0.104 Uiso 1 1 d D U
H7A H 0.665(5) 0.394(5) 0.360(5) 0.104 Uiso 1 1 d D U
H7B H 0.838(3) 0.402(6) 0.336(5) 0.104 Uiso 1 1 d D U
H1N H 0.098(4) 1.062(4) 0.775(3) 0.038(10) Uiso 1 1 d . .
H9B H 0.109(5) 0.312(4) 0.1361(19) 0.058 Uiso 1 1 d D U
H8B H 0.915(4) 0.092(4) 0.407(3) 0.058 Uiso 1 1 d D U
H8A H 1.052(4) -0.012(3) 0.366(4) 0.058 Uiso 1 1 d D U
H9A H 0.085(5) 0.246(3) 0.257(4) 0.058 Uiso 1 1 d D U

loop_
_atom_site_aniso_label
_atom_site_aniso_U_11
_atom_site_aniso_U_22
_atom_site_aniso_U_33
_atom_site_aniso_U_23
_atom_site_aniso_U_13
_atom_site_aniso_U_12
Zn1 0.0277(2) 0.01864(17) 0.0409(2) -0.00193(13) -0.00303(14) -0.00752(13)
O1 0.0323(11) 0.0156(9) 0.0482(13) -0.0031(9) -0.0019(9) -0.0096(8)
O2 0.0294(12) 0.0222(10) 0.0680(16) -0.0037(10) 0.0058(11) -0.0058(9)
O4 0.0341(12) 0.0161(9) 0.0496(13) 0.0019(9) -0.0027(10) -0.0087(8)
O3 0.0314(12) 0.0254(10) 0.0646(16) -0.0057(10) 0.0060(11) -0.0110(9)
O5 0.0518(16) 0.0710(18) 0.0524(16) -0.0282(14) 0.0061(13) -0.0259(14)
O6 0.0492(17) 0.0609(18) 0.075(2) -0.0016(15) -0.0147(14) -0.0155(14)
O7 0.0511(17) 0.0546(16) 0.0628(18) -0.0034(13) -0.0070(14) -0.0191(13)
N1 0.0259(14) 0.0273(13) 0.0386(15) -0.0049(11) -0.0011(11) -0.0082(11)
C1 0.0284(16) 0.0191(13) 0.0366(16) -0.0004(12) -0.0091(13) -0.0075(11)
C2 0.0264(15) 0.0173(12) 0.0316(15) 0.0015(11) -0.0087(12) -0.0060(11)
C3 0.0305(16) 0.0210(13) 0.0354(16) 0.0019(12) -0.0076(13) -0.0125(12)
C4 0.0267(15) 0.0220(13) 0.0280(15) -0.0006(11) -0.0050(12) -0.0059(11)
C5 0.0354(17) 0.0158(12) 0.0321(16) -0.0012(11) -0.0052(13) -0.0056(11)
C6 0.0297(15) 0.0189(13) 0.0286(15) 0.0009(11) -0.0065(12) -0.0078(11)
C7 0.0266(15) 0.0208(13) 0.0331(15) 0.0013(12) -0.0057(12) -0.0079(11)
C10 0.0374(18) 0.0341(16) 0.0328(17) -0.0006(14) -0.0002(14) -0.0064(14)
C11 0.0374(18) 0.0439(18) 0.0292(16) 0.0041(14) -0.0016(14) -0.0023(15)
C12 0.040(2) 0.063(2) 0.0399(19) 0.0044(17) 0.0007(16) -0.0129(18)
C13 0.045(2) 0.105(4) 0.049(2) 0.018(2) -0.0076(19) -0.029(2)
C14 0.031(2) 0.116(4) 0.052(3) 0.021(3) 0.0028(19) 0.004(3)
C15 0.047(3) 0.078(3) 0.050(2) 0.006(2) 0.0023(19) 0.017(2)
C16 0.048(2) 0.054(2) 0.039(2) -0.0003(17) -0.0011(16) 0.0036(18)
C9 0.0330(17) 0.0198(13) 0.0320(16) 0.0004(12) -0.0042(13) -0.0087(12)
O8 0.0400(15) 0.0612(17) 0.0519(16) -0.0065(13) -0.0088(12) -0.0062(13)
O9 0.073(2) 0.082(2) 0.0510(18) -0.0153(17) -0.0123(16) -0.0225(18)

loop_
_atom_type_symbol
_atom_type_description
_atom_type_scat_dispersion_real
_atom_type_scat_dispersion_imag
_atom_type_scat_source
C C 0.0033 0.0016 'International Tables Vol C Tables 4.2.6.8 and 6.1.1.4'
H H 0.0000 0.0000 'International Tables Vol C Tables 4.2.6.8 and 6.1.1.4'
N N 0.0061 0.0033 'International Tables Vol C Tables 4.2.6.8 and 6.1.1.4'
O O 0.0106 0.0060 'International Tables Vol C Tables 4.2.6.8 and 6.1.1.4'
Zn Zn 0.2839 1.4301 'International Tables Vol C Tables 4.2.6.8 and 6.1.1.4'

loop_
_geom_angle_atom_site_label_1
_geom_angle_atom_site_label_2
_geom_angle_atom_site_label_3
_geom_angle
_geom_angle_site_symmetry_1
_geom_angle_site_symmetry_3
O1 Zn1 O6 110.90(11) . .
O1 Zn1 O4 98.19(8) . 1_545
O6 Zn1 O4 109.78(11) . 1_545
O1 Zn1 O7 105.39(10) . .
O6 Zn1 O7 123.51(12) . .
O4 Zn1 O7 106.03(10) 1_545 .
C1 O1 Zn1 107.54(17) . .
C9 O4 Zn1 108.22(18) . 1_565
Zn1 O6 H6A 115(4) . .
Zn1 O6 H6B 109(4) . .
H6A O6 H6B 115(5) . .
Zn1 O7 H7A 112(4) . .
Zn1 O7 H7B 113(4) . .
H7A O7 H7B 120(5) . .
C10 N1 C4 126.3(3) . .
C10 N1 H1N 121(3) . .
C4 N1 H1N 113(3) . .
O2 C1 O1 123.3(2) . .
O2 C1 C2 120.3(2) . .
O1 C1 C2 116.4(2) . .
C7 C2 C3 119.5(2) . .
C7 C2 C1 119.1(2) . .
C3 C2 C1 121.3(2) . .
C2 C3 C4 120.3(3) . .
C2 C3 H3 119.8 . .
C4 C3 H3 119.8 . .
C5 C4 C3 120.0(3) . .
C5 C4 N1 122.0(2) . .
C3 C4 N1 118.0(2) . .
C4 C5 C6 119.7(2) . .
C4 C5 H5 120.1 . .
C6 C5 H5 120.1 . .
C5 C6 C7 119.9(3) . .
C5 C6 C9 120.7(2) . .
C7 C6 C9 119.3(3) . .
C2 C7 C6 120.5(3) . .
C2 C7 H7 119.7 . .
C6 C7 H7 119.7 . .
O5 C10 N1 122.3(3) . .
O5 C10 C11 121.1(3) . .
N1 C10 C11 116.6(3) . .
C12 C11 C16 118.5(4) . .
C12 C11 C10 123.4(3) . .
C16 C11 C10 118.1(3) . .
C13 C12 C11 120.7(4) . .
C13 C12 H12 119.7 . .
C11 C12 H12 119.7 . .
C12 C13 C14 119.4(5) . .
C12 C13 H13 120.3 . .
C14 C13 H13 120.3 . .
C15 C14 C13 120.4(4) . .
C15 C14 H14 119.8 . .
C13 C14 H14 119.8 . .
C14 C15 C16 120.5(4) . .
C14 C15 H15 119.8 . .
C16 C15 H15 119.8 . .
C15 C16 C11 120.5(4) . .
C15 C16 H16 119.7 . .
C11 C16 H16 119.7 . .
O3 C9 O4 121.8(3) . .
O3 C9 C6 119.8(2) . .
O4 C9 C6 118.4(3) . .
H8B O8 H8A 99(4) . .
H9B O9 H9A 111(4) . .

loop_
_geom_bond_atom_site_label_1
_geom_bond_atom_site_label_2
_geom_bond_distance
_geom_bond_site_symmetry_2
Zn1 O1 1.9929(19) .
Zn1 O6 2.008(3) .
Zn1 O4 2.014(2) 1_545
Zn1 O7 2.016(3) .
O1 C1 1.278(3) .
O2 C1 1.232(4) .
O4 C9 1.271(3) .
O4 Zn1 2.014(2) 1_565
O3 C9 1.251(4) .
O5 C10 1.228(4) .
O6 H6A 0.90(2) .
O6 H6B 0.90(2) .
O7 H7A 0.901(19) .
O7 H7B 0.89(2) .
N1 C10 1.340(4) .
N1 C4 1.418(4) .
N1 H1N 0.80(4) .
C1 C2 1.510(4) .
C2 C7 1.377(4) .
C2 C3 1.387(4) .
C3 C4 1.391(4) .
C3 H3 0.9300 .
C4 C5 1.385(4) .
C5 C6 1.387(4) .
C5 H5 0.9300 .
C6 C7 1.392(4) .
C6 C9 1.494(4) .
C7 H7 0.9300 .
C10 C11 1.492(5) .
C11 C12 1.393(5) .
C11 C16 1.401(5) .
C12 C13 1.385(5) .
C12 H12 0.9300 .
C13 C14 1.389(7) .
C13 H13 0.9300 .
C14 C15 1.368(7) .
C14 H14 0.9300 .
C15 C16 1.372(6) .
C15 H15 0.9300 .
C16 H16 0.9300 .
O8 H8B 0.873(19) .
O8 H8A 0.886(19) .
O9 H9B 0.889(19) .
O9 H9A 0.877(19) .

loop_
_geom_hbond_atom_site_label_D
_geom_hbond_atom_site_label_H
_geom_hbond_atom_site_label_A
_geom_hbond_distance_DH
_geom_hbond_distance_HA
_geom_hbond_distance_DA
_geom_hbond_angle_DHA
_geom_hbond_site_symmetry_A
O6 H6A O9 0.90(2) 2.15(2) 3.041(4) 169(5) 2_666
O6 H6B O2 0.90(2) 2.09(2) 2.970(4) 164(5) 2_766
O7 H7A O1 0.901(19) 2.16(3) 3.014(3) 159(5) 2_666
O7 H7B O9 0.89(2) 2.17(2) 3.056(4) 177(5) 1_655
N1 H1N O8 0.80(4) 2.16(4) 2.950(4) 170(3) 2_666
O9 H9B O5 0.889(19) 1.91(2) 2.786(4) 169(4) 1_544
O8 H8B O3 0.873(19) 1.93(2) 2.784(4) 165(4) 1_545
O8 H8A O3 0.886(19) 1.96(2) 2.848(4) 174(4) 2_766
O9 H9A O8 0.877(19) 2.36(2) 3.190(5) 158(4) 1_455

loop_
_geom_torsion_atom_site_label_1
_geom_torsion_atom_site_label_2
_geom_torsion_atom_site_label_3
_geom_torsion_atom_site_label_4
_geom_torsion
_geom_torsion_site_symmetry_1
Zn1 O1 C1 O2 5.4(4) .
Zn1 O1 C1 C2 -173.48(19) .
O2 C1 C2 C7 -6.1(4) .
O1 C1 C2 C7 172.8(3) .
O2 C1 C2 C3 175.2(3) .
O1 C1 C2 C3 -5.9(4) .
C7 C2 C3 C4 0.8(4) .
C1 C2 C3 C4 179.4(3) .
C2 C3 C4 C5 -1.6(4) .
C2 C3 C4 N1 176.2(3) .
C10 N1 C4 C5 -38.8(5) .
C10 N1 C4 C3 143.5(3) .
C3 C4 C5 C6 1.3(4) .
N1 C4 C5 C6 -176.3(3) .
C4 C5 C6 C7 -0.3(4) .
C4 C5 C6 C9 177.3(3) .
C3 C2 C7 C6 0.3(4) .
C1 C2 C7 C6 -178.4(3) .
C5 C6 C7 C2 -0.5(4) .
C9 C6 C7 C2 -178.1(3) .
C4 N1 C10 O5 0.4(5) .
C4 N1 C10 C11 179.3(3) .
O5 C10 C11 C12 -159.6(4) .
N1 C10 C11 C12 21.5(5) .
O5 C10 C11 C16 21.6(5) .
N1 C10 C11 C16 -157.4(3) .
C16 C11 C12 C13 0.8(5) .
C10 C11 C12 C13 -178.1(3) .
C11 C12 C13 C14 -0.3(6) .
C12 C13 C14 C15 -0.8(6) .
C13 C14 C15 C16 1.4(7) .
C14 C15 C16 C11 -0.9(6) .
C12 C11 C16 C15 -0.2(5) .
C10 C11 C16 C15 178.8(3) .
Zn1 O4 C9 O3 8.4(4) 1_565
Zn1 O4 C9 C6 -170.1(2) 1_565
C5 C6 C9 O3 174.2(3) .
C7 C6 C9 O3 -8.2(4) .
C5 C6 C9 O4 -7.3(4) .
C7 C6 C9 O4 170.3(3) .
